data_7211697
loop_
_publ_author_name
'Liu, Chun-Sen'
'Sa\~nudo, E. Carolina'
'Hu, Min'
'Zhou, Li-Ming'
'Guo, Liang-Qi'
'Ma, Song-Tao'
'Gao, Li-Jun'
'Fang, Shao-Ming'

_publ_section_title
;
 Metal--organic coordination polymers based on a flexible
 tetrahydrofuran-2,3,4,5-tetracarboxylate ligand: syntheses, crystal
 structures, and magnetic/photoluminescent properties
;
_journal_issue 3
_journal_name_full CrystEngComm
_journal_page_first 853
_journal_paper_doi 10.1039/b912972n
_journal_volume 12
_journal_year 2010
_chemical_formula_sum 'C18 H20 Cu2 N2 O13'
_chemical_formula_weight 599.44
_chemical_name_systematic
;
?
;
_space_group_IT_number 9
_symmetry_cell_setting monoclinic
_symmetry_space_group_name_Hall 'C -2yc'
_symmetry_space_group_name_H-M 'C 1 c 1'
_atom_sites_solution_hydrogens geom
_atom_sites_solution_primary direct
_atom_sites_solution_secondary difmap
_audit_creation_method SHELXL-97
_cell_angle_alpha 90.00
_cell_angle_beta 92.1120(10)
_cell_angle_gamma 90.00
_cell_formula_units_Z 4
_cell_length_a 12.2599(13)
_cell_length_b 22.356(2)
_cell_length_c 8.8705(9)
_cell_measurement_reflns_used 4718
_cell_measurement_temperature 293(2)
_cell_measurement_theta_max 27.91
_cell_measurement_theta_min 2.93
_cell_volume 2429.6(4)
_computing_cell_refinement 'Bruker SMART'
_computing_data_collection 'Bruker SMART'
_computing_data_reduction 'Bruker SAINT'
_computing_molecular_graphics 'Bruker SHELXTL'
_computing_publication_material 'Bruker SHELXTL'
_computing_structure_refinement 'SHELXL-97 (Sheldrick, 2008)'
_computing_structure_solution 'SHELXS-97 (Sheldrick, 2008)'
_diffrn_ambient_temperature 293(2)
_diffrn_measured_fraction_theta_full 0.998
_diffrn_measured_fraction_theta_max 0.998
_diffrn_measurement_device_type 'CCD area detector'
_diffrn_measurement_method 'phi and omega scans'
_diffrn_radiation_monochromator graphite
_diffrn_radiation_source 'fine-focus sealed tube'
_diffrn_radiation_type MoK\a
_diffrn_radiation_wavelength 0.71073
_diffrn_reflns_av_R_equivalents 0.0190
_diffrn_reflns_av_sigmaI/netI 0.0278
_diffrn_reflns_limit_h_max 14
_diffrn_reflns_limit_h_min -14
_diffrn_reflns_limit_k_max 26
_diffrn_reflns_limit_k_min -26
_diffrn_reflns_limit_l_max 10
_diffrn_reflns_limit_l_min -10
_diffrn_reflns_number 8635
_diffrn_reflns_theta_full 25.00
_diffrn_reflns_theta_max 25.00
_diffrn_reflns_theta_min 2.93
_diffrn_standards_decay_% 0
_diffrn_standards_interval_count 0
_diffrn_standards_interval_time 0
_diffrn_standards_number 0
_exptl_absorpt_coefficient_mu 1.818
_exptl_absorpt_correction_T_max 0.8682
_exptl_absorpt_correction_T_min 0.5528
_exptl_absorpt_correction_type multi-scan
_exptl_absorpt_process_details SADABS
_exptl_crystal_colour blue
_exptl_crystal_density_diffrn 1.639
_exptl_crystal_density_meas ?
_exptl_crystal_density_method 'not measured'
_exptl_crystal_description Prism
_exptl_crystal_F_000 1216
_exptl_crystal_size_max 0.37
_exptl_crystal_size_mid 0.23
_exptl_crystal_size_min 0.08
_platon_squeeze_details ' ?'
_refine_diff_density_max 0.566
_refine_diff_density_min -0.223
_refine_diff_density_rms 0.072
_refine_ls_abs_structure_details 'Flack H D (1983), Acta Cryst. A39, 876-881'
_refine_ls_abs_structure_Flack 0.192(13)
_refine_ls_extinction_method none
_refine_ls_goodness_of_fit_ref 1.083
_refine_ls_hydrogen_treatment constr
_refine_ls_matrix_type full
_refine_ls_number_parameters 326
_refine_ls_number_reflns 4167
_refine_ls_number_restraints 26
_refine_ls_restrained_S_all 1.096
_refine_ls_R_factor_all 0.0304
_refine_ls_R_factor_gt 0.0292
_refine_ls_shift/su_max 0.001
_refine_ls_shift/su_mean 0.000
_refine_ls_structure_factor_coef Fsqd
_refine_ls_weighting_details 'calc w=1/[\s^2^(Fo^2^)+(0.0541P)^2^+1.9314P] where P=(Fo^2^+2Fc^2^)/3'
_refine_ls_weighting_scheme calc
_refine_ls_wR_factor_gt 0.0842
_refine_ls_wR_factor_ref 0.0852
_reflns_number_gt 4013
_reflns_number_total 4167
_reflns_threshold_expression I>2sigma(I)
_cod_data_source_file b912972n.txt
_cod_data_source_block 2
_cod_depositor_comments
;
The following automatic conversions were performed:

'_symmetry_cell_setting' value 'Monoclinic' changed to 'monoclinic'
according to /home/saulius/struct/CIF-dictionaries/cif_core.dic
dictionary named 'cif_core.dic' version 2.4.2 from
2011-04-26.

'_exptl_absorpt_correction_type' value 'MULTI-SCAN'
changed to 'multi-scan' according to
/home/saulius/struct/CIF-dictionaries/cif_core.dic dictionary named
'cif_core.dic' version 2.4.2 from
2011-04-26.

'_refine_ls_hydrogen_treatment' value 'CONSTR' changed
to 'constr' according to
/home/saulius/struct/CIF-dictionaries/cif_core.dic dictionary named
'cif_core.dic' version 2.4.2 from 2011-04-26.

Automatic conversion script
Id: cif_fix_values 1891 2012-01-12 08:04:46Z andrius 

The following automatic conversions were performed:

'_exptl_crystal_density_meas' value 'NONE' was changed to '?' - the
value is perceived as not measured.

Automatic conversion script
Id: cif_fix_values 3008 2015-01-20 13:52:24Z robertas 
;
_cod_original_sg_symbol_H-M Cc
_cod_database_code 7211697

loop_
_symmetry_equiv_pos_as_xyz
'x, y, z'
'x, -y, z+1/2'
'x+1/2, y+1/2, z'
'x+1/2, -y+1/2, z+1/2'

loop_
_atom_site_label
_atom_site_type_symbol
_atom_site_fract_x
_atom_site_fract_y
_atom_site_fract_z
_atom_site_U_iso_or_equiv
_atom_site_adp_type
_atom_site_occupancy
_atom_site_symmetry_multiplicity
_atom_site_calc_flag
_atom_site_refinement_flags
Cu1 Cu 0.80746(4) 0.637545(19) 1.00593(5) 0.02094(12) Uani 1 1 d .
Cu2 Cu 0.69131(4) 0.71667(2) 0.49426(4) 0.02463(13) Uani 1 1 d .
C1 C 1.0203(3) 0.71765(16) 0.6080(4) 0.0167(7) Uani 1 1 d .
H1A H 1.0047 0.6749 0.5947 0.020 Uiso 1 1 calc R
C2 C 0.9158(3) 0.74828(17) 0.6526(4) 0.0184(8) Uani 1 1 d .
H2A H 0.9340 0.7830 0.7163 0.022 Uiso 1 1 calc R
C3 C 0.9230(3) 0.75153(17) 0.3887(4) 0.0188(8) Uani 1 1 d .
H3A H 0.9205 0.7845 0.3158 0.023 Uiso 1 1 calc R
C4 C 1.0410(3) 0.74471(17) 0.4499(4) 0.0182(7) Uani 1 1 d .
H4A H 1.0791 0.7154 0.3889 0.022 Uiso 1 1 calc R
C5 C 1.1139(3) 0.72392(19) 0.7284(5) 0.0246(9) Uani 1 1 d .
C6 C 0.8461(3) 0.70512(18) 0.7396(5) 0.0220(8) Uani 1 1 d .
C7 C 0.8745(3) 0.69546(19) 0.3111(4) 0.0208(8) Uani 1 1 d .
C8 C 1.1047(3) 0.80360(18) 0.4534(4) 0.0202(8) Uani 1 1 d .
C9 C 0.9900(5) 0.5666(3) 0.8825(7) 0.0543(13) Uani 1 1 d U
H9A H 1.0216 0.6029 0.8570 0.065 Uiso 1 1 calc R
C10 C 1.0394(6) 0.5121(3) 0.8384(8) 0.0688(14) Uani 1 1 d U
H10A H 1.1027 0.5124 0.7839 0.083 Uiso 1 1 calc R
C11 C 0.9927(6) 0.4604(3) 0.8769(8) 0.0710(15) Uani 1 1 d U
H11A H 1.0232 0.4244 0.8469 0.085 Uiso 1 1 calc R
C12 C 0.9026(5) 0.4598(3) 0.9583(7) 0.0587(13) Uani 1 1 d U
H12A H 0.8714 0.4238 0.9864 0.070 Uiso 1 1 calc R
C13 C 0.8569(5) 0.5135(2) 0.9996(6) 0.0437(12) Uani 1 1 d U
C14 C 0.7581(4) 0.5187(2) 1.0933(6) 0.0403(11) Uani 1 1 d .
C15 C 0.7041(5) 0.4712(2) 1.1576(7) 0.0547(15) Uani 1 1 d .
H15A H 0.7263 0.4322 1.1389 0.066 Uiso 1 1 calc R
C16 C 0.6194(6) 0.4813(3) 1.2475(7) 0.0603(16) Uani 1 1 d .
H16A H 0.5840 0.4494 1.2922 0.072 Uiso 1 1 calc R
C17 C 0.5859(5) 0.5393(2) 1.2723(6) 0.0521(14) Uani 1 1 d .
H17A H 0.5279 0.5472 1.3342 0.063 Uiso 1 1 calc R
C18 C 0.6409(4) 0.5859(2) 1.2025(5) 0.0368(11) Uani 1 1 d .
H18A H 0.6185 0.6251 1.2174 0.044 Uiso 1 1 calc R
N1 N 0.7248(3) 0.57526(16) 1.1150(4) 0.0283(8) Uani 1 1 d .
N2 N 0.9000(3) 0.56631(17) 0.9591(4) 0.0348(9) Uani 1 1 d .
O1 O 0.7962(2) 0.66974(13) 0.3703(3) 0.0262(6) Uani 1 1 d .
O1W O 0.8401(3) 0.81180(18) 1.0062(5) 0.0580(11) Uani 1 1 d .
H1WA H 0.8406 0.7763 0.9720 0.087 Uiso 1 1 d R
H1WB H 0.7901 0.8135 1.0699 0.087 Uiso 1 1 d R
O2 O 0.9176(2) 0.67872(13) 0.1918(3) 0.0275(6) Uani 1 1 d .
O2W O 0.7301(6) 0.8734(3) 0.7627(10) 0.054(2) Uani 0.50 1 d P
H2WA H 0.7885 0.8699 0.8166 0.081 Uiso 0.50 1 d PR
H2WB H 0.7352 0.9052 0.7111 0.081 Uiso 0.50 1 d PR
O3 O 1.1986(2) 0.79908(12) 0.5183(3) 0.0241(6) Uani 1 1 d .
O3W O 1.3404(7) 0.5954(4) 0.8835(16) 0.095(4) Uani 0.50 1 d P
H3WA H 1.2937 0.6233 0.8733 0.142 Uiso 0.50 1 d PR
H3WB H 1.4038 0.6108 0.8896 0.142 Uiso 0.50 1 d PR
O4 O 1.0653(3) 0.84901(13) 0.3943(4) 0.0311(7) Uani 1 1 d .
O5 O 1.1033(2) 0.76863(14) 0.8170(3) 0.0280(6) Uani 1 1 d .
O6 O 1.1877(3) 0.68620(16) 0.7348(4) 0.0419(8) Uani 1 1 d .
O7 O 0.7574(2) 0.68628(15) 0.6848(3) 0.0322(7) Uani 1 1 d .
O8 O 0.8875(2) 0.68905(13) 0.8662(3) 0.0259(6) Uani 1 1 d .
O9 O 0.8610(2) 0.76838(12) 0.5149(3) 0.0216(6) Uani 1 1 d .
O10 O 0.6248(3) 0.78845(17) 0.5985(4) 0.0453(9) Uani 1 1 d .
H10B H 0.5627 0.8045 0.5811 0.068 Uiso 1 1 d R
H10C H 0.6650 0.8099 0.6568 0.068 Uiso 1 1 d R
O11 O 0.5571(3) 0.65278(17) 0.5633(4) 0.0416(8) Uani 1 1 d .
H11B H 0.5700 0.6530 0.6582 0.062 Uiso 1 1 d R
H11C H 0.4932 0.6668 0.5475 0.062 Uiso 1 1 d R

loop_
_atom_site_aniso_label
_atom_site_aniso_U_11
_atom_site_aniso_U_22
_atom_site_aniso_U_33
_atom_site_aniso_U_23
_atom_site_aniso_U_13
_atom_site_aniso_U_12
Cu1 0.0202(2) 0.0215(2) 0.0210(2) 0.00139(19) 0.00073(17) 0.00145(19)
Cu2 0.0166(2) 0.0422(3) 0.0149(2) 0.0017(2) -0.00146(17) 0.0003(2)
C1 0.0153(18) 0.0204(19) 0.0145(17) -0.0009(14) 0.0021(14) -0.0021(14)
C2 0.0175(18) 0.024(2) 0.0136(18) 0.0002(14) -0.0004(14) -0.0006(15)
C3 0.0176(18) 0.026(2) 0.0127(17) 0.0021(14) 0.0007(15) -0.0002(15)
C4 0.0193(18) 0.0217(19) 0.0134(18) -0.0007(14) -0.0010(14) -0.0014(15)
C5 0.019(2) 0.035(2) 0.020(2) 0.0068(17) -0.0002(16) -0.0044(17)
C6 0.0157(19) 0.030(2) 0.0202(19) -0.0021(16) 0.0034(15) 0.0035(15)
C7 0.0162(19) 0.027(2) 0.0183(19) 0.0006(16) -0.0045(15) -0.0018(15)
C8 0.0189(19) 0.028(2) 0.0141(18) 0.0007(15) 0.0033(14) -0.0006(16)
C9 0.045(3) 0.049(3) 0.070(3) -0.009(3) 0.010(3) 0.015(2)
C10 0.056(3) 0.066(3) 0.085(3) -0.016(3) 0.007(3) 0.023(2)
C11 0.071(3) 0.052(3) 0.089(3) -0.025(3) -0.007(3) 0.022(3)
C12 0.064(3) 0.037(2) 0.075(3) -0.018(2) -0.011(2) 0.010(2)
C13 0.052(3) 0.027(2) 0.050(3) -0.009(2) -0.017(2) 0.008(2)
C14 0.054(3) 0.027(2) 0.038(3) 0.002(2) -0.019(2) -0.008(2)
C15 0.073(4) 0.027(3) 0.063(4) 0.007(2) -0.013(3) -0.012(3)
C16 0.078(4) 0.045(3) 0.058(4) 0.018(3) 0.002(3) -0.027(3)
C17 0.059(3) 0.054(3) 0.044(3) 0.013(3) 0.005(3) -0.022(3)
C18 0.039(3) 0.036(3) 0.035(3) 0.005(2) -0.002(2) -0.006(2)
N1 0.0325(19) 0.0257(19) 0.0264(18) 0.0056(15) -0.0052(15) -0.0052(15)
N2 0.036(2) 0.030(2) 0.038(2) -0.0020(16) -0.0033(17) 0.0080(17)
O1 0.0218(14) 0.0315(16) 0.0256(15) -0.0023(12) 0.0035(12) -0.0050(12)
O1W 0.057(3) 0.061(2) 0.058(2) -0.013(2) 0.020(2) -0.0182(19)
O2 0.0238(14) 0.0363(17) 0.0224(15) -0.0088(12) 0.0020(12) -0.0059(12)
O2W 0.045(4) 0.040(4) 0.076(6) -0.021(4) -0.027(4) 0.000(3)
O3 0.0185(13) 0.0313(15) 0.0223(15) -0.0017(11) 0.0007(11) -0.0041(12)
O3W 0.039(5) 0.038(5) 0.208(13) -0.016(6) 0.014(6) -0.007(4)
O4 0.0312(16) 0.0265(15) 0.0354(17) 0.0036(13) -0.0016(13) -0.0034(13)
O5 0.0237(15) 0.0383(17) 0.0213(15) -0.0020(13) -0.0069(12) -0.0021(12)
O6 0.0268(17) 0.057(2) 0.0410(19) -0.0009(16) -0.0076(14) 0.0179(16)
O7 0.0235(15) 0.053(2) 0.0203(14) 0.0081(13) -0.0033(12) -0.0141(14)
O8 0.0211(14) 0.0384(17) 0.0181(14) 0.0069(12) 0.0002(11) 0.0012(12)
O9 0.0184(13) 0.0304(15) 0.0158(13) 0.0014(11) -0.0011(11) 0.0029(11)
O10 0.0257(17) 0.063(2) 0.048(2) -0.0223(17) 0.0045(15) 0.0040(15)
O11 0.0290(17) 0.060(2) 0.0352(18) 0.0079(16) -0.0013(14) -0.0027(15)

loop_
_atom_type_symbol
_atom_type_description
_atom_type_scat_dispersion_real
_atom_type_scat_dispersion_imag
_atom_type_scat_source
C C 0.0033 0.0016 'International Tables Vol C Tables 4.2.6.8 and 6.1.1.4'
H H 0.0000 0.0000 'International Tables Vol C Tables 4.2.6.8 and 6.1.1.4'
N N 0.0061 0.0033 'International Tables Vol C Tables 4.2.6.8 and 6.1.1.4'
O O 0.0106 0.0060 'International Tables Vol C Tables 4.2.6.8 and 6.1.1.4'
Cu Cu 0.3201 1.2651 'International Tables Vol C Tables 4.2.6.8 and 6.1.1.4'

loop_
_geom_angle_atom_site_label_1
_geom_angle_atom_site_label_2
_geom_angle_atom_site_label_3
_geom_angle
_geom_angle_site_symmetry_1
_geom_angle_site_symmetry_3
O3 Cu1 O8 88.20(12) 4_465 .
O3 Cu1 N1 96.83(14) 4_465 .
O8 Cu1 N1 169.49(14) . .
O3 Cu1 N2 168.52(14) 4_465 .
O8 Cu1 N2 92.00(14) . .
N1 Cu1 N2 81.24(16) . .
O3 Cu1 O2 93.10(11) 4_465 1_556
O8 Cu1 O2 85.64(11) . 1_556
N1 Cu1 O2 103.23(13) . 1_556
N2 Cu1 O2 98.36(14) . 1_556
O5 Cu2 O7 166.51(13) 4_464 .
O5 Cu2 O1 89.57(12) 4_464 .
O7 Cu2 O1 92.18(13) . .
O5 Cu2 O10 90.85(14) 4_464 .
O7 Cu2 O10 92.36(15) . .
O1 Cu2 O10 158.62(13) . .
O5 Cu2 O11 86.43(12) 4_464 .
O7 Cu2 O11 80.29(12) . .
O1 Cu2 O11 107.55(12) . .
O10 Cu2 O11 93.81(14) . .
O5 Cu2 O9 116.53(11) 4_464 .
O7 Cu2 O9 76.74(11) . .
O1 Cu2 O9 73.85(10) . .
O10 Cu2 O9 86.90(12) . .
O11 Cu2 O9 157.03(11) . .
C2 C1 C5 113.0(3) . .
C2 C1 C4 103.1(3) . .
C5 C1 C4 116.5(3) . .
C2 C1 H1A 107.9 . .
C5 C1 H1A 107.9 . .
C4 C1 H1A 107.9 . .
O9 C2 C6 112.0(3) . .
O9 C2 C1 106.9(3) . .
C6 C2 C1 110.0(3) . .
O9 C2 H2A 109.3 . .
C6 C2 H2A 109.3 . .
C1 C2 H2A 109.3 . .
O9 C3 C4 105.8(3) . .
O9 C3 C7 110.9(3) . .
C4 C3 C7 114.9(3) . .
O9 C3 H3A 108.3 . .
C4 C3 H3A 108.3 . .
C7 C3 H3A 108.3 . .
C8 C4 C3 113.3(3) . .
C8 C4 C1 114.6(3) . .
C3 C4 C1 100.1(3) . .
C8 C4 H4A 109.5 . .
C3 C4 H4A 109.5 . .
C1 C4 H4A 109.5 . .
O6 C5 O5 126.5(4) . .
O6 C5 C1 119.5(4) . .
O5 C5 C1 113.9(3) . .
O7 C6 O8 124.3(4) . .
O7 C6 C2 121.0(4) . .
O8 C6 C2 114.6(3) . .
O1 C7 O2 124.7(4) . .
O1 C7 C3 118.4(3) . .
O2 C7 C3 116.9(3) . .
O4 C8 O3 126.3(4) . .
O4 C8 C4 120.5(3) . .
O3 C8 C4 113.2(3) . .
N2 C9 C10 120.7(6) . .
N2 C9 H9A 119.6 . .
C10 C9 H9A 119.6 . .
C11 C10 C9 118.7(6) . .
C11 C10 H10A 120.7 . .
C9 C10 H10A 120.7 . .
C10 C11 C12 120.8(6) . .
C10 C11 H11A 119.6 . .
C12 C11 H11A 119.6 . .
C11 C12 C13 119.1(6) . .
C11 C12 H12A 120.5 . .
C13 C12 H12A 120.5 . .
N2 C13 C12 121.6(6) . .
N2 C13 C14 114.4(4) . .
C12 C13 C14 124.0(5) . .
N1 C14 C15 120.6(5) . .
N1 C14 C13 114.0(4) . .
C15 C14 C13 125.3(5) . .
C16 C15 C14 120.4(5) . .
C16 C15 H15A 119.8 . .
C14 C15 H15A 119.8 . .
C15 C16 C17 119.4(5) . .
C15 C16 H16A 120.3 . .
C17 C16 H16A 120.3 . .
C16 C17 C18 118.5(5) . .
C16 C17 H17A 120.7 . .
C18 C17 H17A 120.7 . .
N1 C18 C17 121.4(5) . .
N1 C18 H18A 119.3 . .
C17 C18 H18A 119.3 . .
C18 N1 C14 119.7(4) . .
C18 N1 Cu1 125.1(3) . .
C14 N1 Cu1 115.2(3) . .
C9 N2 C13 119.1(5) . .
C9 N2 Cu1 126.4(4) . .
C13 N2 Cu1 114.2(3) . .
C7 O1 Cu2 120.3(3) . .
O2W O1W O8 102.46(19) . .
O2W O1W H1WA 100.9 . .
O8 O1W H1WA 11.2 . .
O2W O1W H1WB 98.6 . .
O8 O1W H1WB 117.3 . .
H1WA O1W H1WB 107.0 . .
C7 O2 Cu1 118.2(2) . 1_554
O1W O2W H2WA 33.5 . .
O1W O2W H2WB 140.2 . .
H2WA O2W H2WB 107.5 . .
C8 O3 Cu1 121.8(3) . 4_564
O6 O3W H3WA 19.7 . .
O6 O3W H3WB 107.7 . .
H3WA O3W H3WB 108.6 . .
C5 O5 Cu2 125.1(3) . 4_565
C5 O6 O3W 156.3(4) . .
C6 O7 Cu2 122.9(3) . .
C6 O8 Cu1 121.9(3) . .
C6 O8 O1W 91.7(2) . .
Cu1 O8 O1W 99.27(12) . .
C3 O9 C2 109.7(3) . .
C3 O9 Cu2 107.5(2) . .
C2 O9 Cu2 107.0(2) . .
Cu2 O10 H10B 128.3 . .
Cu2 O10 H10C 119.2 . .
H10B O10 H10C 111.6 . .
Cu2 O11 H11B 98.8 . .
Cu2 O11 H11C 113.2 . .
H11B O11 H11C 107.4 . .

loop_
_geom_bond_atom_site_label_1
_geom_bond_atom_site_label_2
_geom_bond_distance
_geom_bond_site_symmetry_2
Cu1 O3 1.952(3) 4_465
Cu1 O8 1.978(3) .
Cu1 N1 1.993(4) .
Cu1 N2 2.008(4) .
Cu1 O2 2.286(3) 1_556
Cu2 O5 1.903(3) 4_464
Cu2 O7 1.968(3) .
Cu2 O1 2.016(3) .
Cu2 O10 2.038(3) .
Cu2 O11 2.280(3) .
Cu2 O9 2.381(3) .
C1 C2 1.518(5) .
C1 C5 1.545(5) .
C1 C4 1.557(5) .
C1 H1A 0.9800 .
C2 O9 1.444(4) .
C2 C6 1.518(5) .
C2 H2A 0.9800 .
C3 O9 1.427(4) .
C3 C4 1.533(5) .
C3 C7 1.539(6) .
C3 H3A 0.9800 .
C4 C8 1.530(5) .
C4 H4A 0.9800 .
C5 O6 1.237(5) .
C5 O5 1.280(5) .
C6 O7 1.248(5) .
C6 O8 1.267(5) .
C7 O1 1.252(5) .
C7 O2 1.257(5) .
C8 O4 1.233(5) .
C8 O3 1.273(5) .
C9 N2 1.317(7) .
C9 C10 1.421(8) .
C9 H9A 0.9300 .
C10 C11 1.341(10) .
C10 H10A 0.9300 .
C11 C12 1.342(9) .
C11 H11A 0.9300 .
C12 C13 1.379(7) .
C12 H12A 0.9300 .
C13 N2 1.348(7) .
C13 C14 1.498(8) .
C14 N1 1.345(6) .
C14 C15 1.384(7) .
C15 C16 1.351(9) .
C15 H15A 0.9300 .
C16 C17 1.381(9) .
C16 H16A 0.9300 .
C17 C18 1.399(7) .
C17 H17A 0.9300 .
C18 N1 1.333(6) .
C18 H18A 0.9300 .
O1W O2W 2.858(9) .
O1W O8 3.076(5) .
O1W H1WA 0.8501 .
O1W H1WB 0.8500 .
O2 Cu1 2.286(3) 1_554
O2W H2WA 0.8500 .
O2W H2WB 0.8500 .
O3 Cu1 1.952(3) 4_564
O3W O6 3.032(11) .
O3W H3WA 0.8499 .
O3W H3WB 0.8500 .
O5 Cu2 1.903(3) 4_565
O10 H10B 0.8499 .
O10 H10C 0.8500 .
O11 H11B 0.8500 .
O11 H11C 0.8500 .

loop_
_geom_torsion_atom_site_label_1
_geom_torsion_atom_site_label_2
_geom_torsion_atom_site_label_3
_geom_torsion_atom_site_label_4
_geom_torsion
_geom_torsion_site_symmetry_1
_geom_torsion_site_symmetry_4
C5 C1 C2 O9 148.9(3) . .
C4 C1 C2 O9 22.2(4) . .
C5 C1 C2 C6 -89.3(4) . .
C4 C1 C2 C6 144.0(3) . .
O9 C3 C4 C8 -85.8(4) . .
C7 C3 C4 C8 151.4(3) . .
O9 C3 C4 C1 36.6(4) . .
C7 C3 C4 C1 -86.2(3) . .
C2 C1 C4 C8 86.6(4) . .
C5 C1 C4 C8 -37.8(5) . .
C2 C1 C4 C3 -34.9(3) . .
C5 C1 C4 C3 -159.3(3) . .
C2 C1 C5 O6 155.1(4) . .
C4 C1 C5 O6 -85.8(5) . .
C2 C1 C5 O5 -22.7(5) . .
C4 C1 C5 O5 96.4(4) . .
O9 C2 C6 O7 6.7(5) . .
C1 C2 C6 O7 -112.0(4) . .
O9 C2 C6 O8 -175.7(3) . .
C1 C2 C6 O8 65.6(4) . .
O9 C3 C7 O1 -5.2(5) . .
C4 C3 C7 O1 114.7(4) . .
O9 C3 C7 O2 175.1(3) . .
C4 C3 C7 O2 -65.0(5) . .
C3 C4 C8 O4 -8.3(5) . .
C1 C4 C8 O4 -122.2(4) . .
C3 C4 C8 O3 173.2(3) . .
C1 C4 C8 O3 59.3(4) . .
N2 C9 C10 C11 -0.3(10) . .
C9 C10 C11 C12 -1.4(11) . .
C10 C11 C12 C13 1.2(10) . .
C11 C12 C13 N2 0.7(9) . .
C11 C12 C13 C14 -178.5(6) . .
N2 C13 C14 N1 3.4(6) . .
C12 C13 C14 N1 -177.4(5) . .
N2 C13 C14 C15 -175.1(5) . .
C12 C13 C14 C15 4.2(9) . .
N1 C14 C15 C16 -2.2(8) . .
C13 C14 C15 C16 176.1(5) . .
C14 C15 C16 C17 1.2(9) . .
C15 C16 C17 C18 0.3(9) . .
C16 C17 C18 N1 -0.7(8) . .
C17 C18 N1 C14 -0.3(7) . .
C17 C18 N1 Cu1 178.6(4) . .
C15 C14 N1 C18 1.8(7) . .
C13 C14 N1 C18 -176.7(4) . .
C15 C14 N1 Cu1 -177.2(4) . .
C13 C14 N1 Cu1 4.3(5) . .
O3 Cu1 N1 C18 -17.6(4) 4_465 .
O8 Cu1 N1 C18 -135.7(7) . .
N2 Cu1 N1 C18 173.9(4) . .
O2 Cu1 N1 C18 77.3(4) 1_556 .
O3 Cu1 N1 C14 161.4(3) 4_465 .
O8 Cu1 N1 C14 43.2(10) . .
N2 Cu1 N1 C14 -7.2(3) . .
O2 Cu1 N1 C14 -103.8(3) 1_556 .
C10 C9 N2 C13 2.1(8) . .
C10 C9 N2 Cu1 -170.8(5) . .
C12 C13 N2 C9 -2.3(8) . .
C14 C13 N2 C9 176.9(5) . .
C12 C13 N2 Cu1 171.5(4) . .
C14 C13 N2 Cu1 -9.3(5) . .
O3 Cu1 N2 C9 101.2(8) 4_465 .
O8 Cu1 N2 C9 10.4(5) . .
N1 Cu1 N2 C9 -177.6(5) . .
O2 Cu1 N2 C9 -75.4(5) 1_556 .
O3 Cu1 N2 C13 -72.0(8) 4_465 .
O8 Cu1 N2 C13 -162.8(3) . .
N1 Cu1 N2 C13 9.1(3) . .
O2 Cu1 N2 C13 111.3(3) 1_556 .
O2 C7 O1 Cu2 -151.3(3) . .
C3 C7 O1 Cu2 29.0(5) . .
O5 Cu2 O1 C7 89.9(3) 4_464 .
O7 Cu2 O1 C7 -103.5(3) . .
O10 Cu2 O1 C7 -1.4(5) . .
O11 Cu2 O1 C7 176.0(3) . .
O9 Cu2 O1 C7 -28.0(3) . .
O1 C7 O2 Cu1 35.1(5) . 1_554
C3 C7 O2 Cu1 -145.2(3) . 1_554
O4 C8 O3 Cu1 -10.1(5) . 4_564
C4 C8 O3 Cu1 168.3(2) . 4_564
O6 C5 O5 Cu2 -7.0(6) . 4_565
C1 C5 O5 Cu2 170.7(2) . 4_565
O5 C5 O6 O3W 48.5(10) . .
C1 C5 O6 O3W -129.0(7) . .
O8 C6 O7 Cu2 175.6(3) . .
C2 C6 O7 Cu2 -7.0(5) . .
O5 Cu2 O7 C6 173.7(5) 4_464 .
O1 Cu2 O7 C6 76.4(3) . .
O10 Cu2 O7 C6 -82.7(3) . .
O11 Cu2 O7 C6 -176.1(4) . .
O9 Cu2 O7 C6 3.6(3) . .
O7 C6 O8 Cu1 -6.8(5) . .
C2 C6 O8 Cu1 175.6(2) . .
O7 C6 O8 O1W -108.9(4) . .
C2 C6 O8 O1W 73.6(3) . .
O3 Cu1 O8 C6 -62.5(3) 4_465 .
N1 Cu1 O8 C6 56.3(9) . .
N2 Cu1 O8 C6 106.0(3) . .
O2 Cu1 O8 C6 -155.8(3) 1_556 .
O3 Cu1 O8 O1W 35.35(13) 4_465 .
N1 Cu1 O8 O1W 154.2(7) . .
N2 Cu1 O8 O1W -156.13(16) . .
O2 Cu1 O8 O1W -57.90(13) 1_556 .
O2W O1W O8 C6 2.3(3) . .
O2W O1W O8 Cu1 -120.4(2) . .
C4 C3 O9 C2 -24.4(4) . .
C7 C3 O9 C2 100.8(3) . .
C4 C3 O9 Cu2 -140.4(2) . .
C7 C3 O9 Cu2 -15.2(3) . .
C6 C2 O9 C3 -119.6(3) . .
C1 C2 O9 C3 1.0(4) . .
C6 C2 O9 Cu2 -3.3(3) . .
C1 C2 O9 Cu2 117.3(2) . .
O5 Cu2 O9 C3 -59.4(2) 4_464 .
O7 Cu2 O9 C3 118.1(2) . .
O1 Cu2 O9 C3 21.8(2) . .
O10 Cu2 O9 C3 -148.8(2) . .
O11 Cu2 O9 C3 118.8(3) . .
O5 Cu2 O9 C2 -177.1(2) 4_464 .
O7 Cu2 O9 C2 0.4(2) . .
O1 Cu2 O9 C2 -95.9(2) . .
O10 Cu2 O9 C2 93.5(2) . .
O11 Cu2 O9 C2 1.1(4) . .

loop_
_platon_squeeze_void_nr
_platon_squeeze_void_average_x
_platon_squeeze_void_average_y
_platon_squeeze_void_average_z
_platon_squeeze_void_volume
_platon_squeeze_void_count_electrons
_platon_squeeze_void_content
1 0.301 0.471 0.060 52 2 ' '
2 0.801 0.971 0.060 52 2 ' '
3 0.298 0.531 0.560 50 2 ' '
4 0.798 0.031 0.560 50 2 ' '
